data_7111371
loop_
_publ_author_name
'Dey, Archan'
'Desiraju, Gautam R.'
'Mondal, Raju'
'Howard, Judith A. K.'

_publ_section_title
;
 Crystal engineering in the aminophenols. Novel carborundum network in a
 supramolecular homologous series
;
_journal_issue 22
_journal_name_full 'Chemical Communications'
_journal_page_first 2528
_journal_page_last 2529
_journal_paper_doi 10.1039/b407510b
_journal_year 2004
_chemical_formula_moiety (C18H14O2).(C12H12N2O)
_chemical_formula_sum 'C30 H26 N2 O3'
_chemical_formula_weight 462.53
_chemical_melting_point 519.15
_chemical_name_systematic
;
?
;
_space_group_IT_number 60
_symmetry_cell_setting orthorhombic
_symmetry_space_group_name_Hall '-P 2n 2ab'
_symmetry_space_group_name_H-M 'P b c n'
_atom_sites_solution_hydrogens geom
_atom_sites_solution_primary direct
_atom_sites_solution_secondary difmap
_audit_creation_method SHELXL-97
_cell_angle_alpha 90.00
_cell_angle_beta 90.00
_cell_angle_gamma 90.00
_cell_formula_units_Z 4
_cell_length_a 5.4581(2)
_cell_length_b 7.9851(3)
_cell_length_c 51.7327(16)
_cell_measurement_reflns_used 3794
_cell_measurement_temperature 120(2)
_cell_measurement_theta_max 27.39
_cell_measurement_theta_min 3.54
_cell_volume 2254.69(14)
_computing_cell_refinement 'Bruker SMART'
_computing_data_collection 'Bruker SMART'
_computing_data_reduction 'Bruker SAINT'
_computing_molecular_graphics 'Bruker SHELXTL'
_computing_publication_material 'Bruker SHELXTL'
_computing_structure_refinement 'SHELXL-97 (Sheldrick, 1997)'
_computing_structure_solution 'SHELXS-97 (Sheldrick, 1990)'
_diffrn_ambient_temperature 120(2)
_diffrn_detector_area_resol_mean 8
_diffrn_measured_fraction_theta_full 0.997
_diffrn_measured_fraction_theta_max 0.997
_diffrn_measurement_device_type 'SMART 6K CCD area detector'
_diffrn_measurement_method 'omega scans'
_diffrn_radiation_monochromator graphite
_diffrn_radiation_source 'fine-focus sealed tube'
_diffrn_radiation_type MoK\a
_diffrn_radiation_wavelength 0.71073
_diffrn_reflns_av_R_equivalents 0.0525
_diffrn_reflns_av_sigmaI/netI 0.0281
_diffrn_reflns_limit_h_max 6
_diffrn_reflns_limit_h_min -6
_diffrn_reflns_limit_k_max 9
_diffrn_reflns_limit_k_min -9
_diffrn_reflns_limit_l_max 63
_diffrn_reflns_limit_l_min -63
_diffrn_reflns_number 15411
_diffrn_reflns_theta_full 26.00
_diffrn_reflns_theta_max 26.00
_diffrn_reflns_theta_min 3.82
_diffrn_standards_decay_% 0
_exptl_absorpt_coefficient_mu 0.088
_exptl_absorpt_correction_type none
_exptl_crystal_colour Colourless
_exptl_crystal_density_diffrn 1.363
_exptl_crystal_density_meas ?
_exptl_crystal_density_method 'not measured'
_exptl_crystal_description Plate
_exptl_crystal_F_000 976
_exptl_crystal_size_max 0.20
_exptl_crystal_size_mid 0.18
_exptl_crystal_size_min 0.08
_refine_diff_density_max 0.312
_refine_diff_density_min -0.344
_refine_diff_density_rms 0.055
_refine_ls_extinction_method none
_refine_ls_goodness_of_fit_ref 1.106
_refine_ls_hydrogen_treatment refall
_refine_ls_matrix_type full
_refine_ls_number_parameters 211
_refine_ls_number_reflns 2201
_refine_ls_number_restraints 0
_refine_ls_restrained_S_all 1.106
_refine_ls_R_factor_all 0.0670
_refine_ls_R_factor_gt 0.0511
_refine_ls_shift/su_max 0.000
_refine_ls_shift/su_mean 0.000
_refine_ls_structure_factor_coef Fsqd
_refine_ls_weighting_details 'calc w=1/[\s^2^(Fo^2^)+(0.0845P)^2^+0.6836P] where P=(Fo^2^+2Fc^2^)/3'
_refine_ls_weighting_scheme calc
_refine_ls_wR_factor_gt 0.1415
_refine_ls_wR_factor_ref 0.1528
_reflns_number_gt 1638
_reflns_number_total 2201
_reflns_threshold_expression I>2\s(I)
_cod_data_source_file b407510bsup1.cif
_cod_data_source_block 04rmd041
_cod_depositor_comments
;
The following automatic conversions were performed:

'_chemical_melting_point' value '246.0 \% C' was changed to '519.15'
- it was converted from degrees Celsius(C) to
Kelvins(K).

'_symmetry_cell_setting' value 'Orthorhombic' changed to
'orthorhombic' according to
/home/saulius/struct/CIF-dictionaries/cif_core.dic dictionary named
'cif_core.dic' version 2.4.2 from 2011-04-26.

Automatic conversion script
Id: cif_fix_values 1891 2012-01-12 08:04:46Z andrius 

The following automatic conversions were performed:

'_exptl_crystal_density_meas' value 'not measured' was changed to '?'
- the value is perceived as not measured.

Automatic conversion script
Id: cif_fix_values 3008 2015-01-20 13:52:24Z robertas 
;
_cod_original_sg_symbol_H-M Pbcn
_cod_database_code 7111371

loop_
_symmetry_equiv_pos_as_xyz
'x, y, z'
'-x+1/2, -y+1/2, z+1/2'
'-x, y, -z+1/2'
'x+1/2, -y+1/2, -z'
'-x, -y, -z'
'x-1/2, y-1/2, -z-1/2'
'x, -y, z-1/2'
'-x-1/2, y-1/2, z'

loop_
_atom_site_label
_atom_site_type_symbol
_atom_site_fract_x
_atom_site_fract_y
_atom_site_fract_z
_atom_site_U_iso_or_equiv
_atom_site_adp_type
_atom_site_occupancy
_atom_site_symmetry_multiplicity
_atom_site_calc_flag
_atom_site_refinement_flags
O1 O 0.4726(3) 0.24983(16) 0.13177(2) 0.0284(4) Uani 1 1 d .
C19 C 0.2950(3) 0.2573(2) 0.08900(3) 0.0255(4) Uani 1 1 d .
C16 C 0.6775(3) 0.0614(2) 0.07132(3) 0.0243(4) Uani 1 1 d .
C17 C 0.4942(3) 0.1080(2) 0.05378(3) 0.0187(4) Uani 1 1 d .
C20 C 0.4980(3) 0.0527(2) 0.02632(3) 0.0183(4) Uani 1 1 d .
C18 C 0.3049(3) 0.2075(2) 0.06331(3) 0.0248(4) Uani 1 1 d .
C14 C 0.4761(3) 0.2066(2) 0.10606(3) 0.0211(4) Uani 1 1 d .
C15 C 0.6686(3) 0.1101(2) 0.09708(3) 0.0250(4) Uani 1 1 d .
C22 C 0.3202(4) 0.0990(4) 0.00906(4) 0.0600(9) Uani 1 1 d .
C21 C 0.6779(4) -0.0473(4) 0.01656(4) 0.0589(9) Uani 1 1 d .
O3 O 0.5000 0.6030(2) 0.2500 0.0328(5) Uani 1 2 d S
N1 N 0.4671(3) 0.8753(2) 0.15081(3) 0.0288(4) Uani 1 1 d .
C5 C 0.3182(3) 0.7999(2) 0.21996(3) 0.0264(4) Uani 1 1 d .
C3 C 0.6812(3) 0.6455(2) 0.20903(3) 0.0261(4) Uani 1 1 d .
C6 C 0.3101(3) 0.8633(2) 0.19501(3) 0.0259(4) Uani 1 1 d .
C2 C 0.6726(3) 0.7098(2) 0.18417(3) 0.0262(4) Uani 1 1 d .
C1 C 0.4860(3) 0.8173(2) 0.17688(3) 0.0220(4) Uani 1 1 d .
C4 C 0.5028(3) 0.6895(2) 0.22669(3) 0.0232(4) Uani 1 1 d .
H6 H 0.176(4) 0.938(3) 0.1903(3) 0.028(5) Uiso 1 1 d .
H3 H 0.812(4) 0.571(3) 0.2137(4) 0.029(5) Uiso 1 1 d .
H19 H 0.162(4) 0.329(3) 0.0946(4) 0.034(5) Uiso 1 1 d .
H16 H 0.813(4) -0.016(3) 0.0661(4) 0.036(6) Uiso 1 1 d .
H18 H 0.180(4) 0.250(3) 0.0521(4) 0.039(6) Uiso 1 1 d .
H5 H 0.196(4) 0.831(3) 0.2328(4) 0.036(6) Uiso 1 1 d .
H15 H 0.796(4) 0.072(3) 0.1088(4) 0.040(6) Uiso 1 1 d .
H112 H 0.433(4) 0.984(3) 0.1503(4) 0.043(6) Uiso 1 1 d .
H2 H 0.801(4) 0.680(3) 0.1714(4) 0.032(5) Uiso 1 1 d .
H111 H 0.610(5) 0.854(3) 0.1415(5) 0.062(8) Uiso 1 1 d .
H1 H 0.312(6) 0.295(4) 0.1364(5) 0.076(9) Uiso 1 1 d .
H21 H 0.793(7) -0.099(5) 0.0283(7) 0.125(13) Uiso 1 1 d .
H22 H 0.204(7) 0.175(5) 0.0142(6) 0.105(12) Uiso 1 1 d .

loop_
_atom_site_aniso_label
_atom_site_aniso_U_11
_atom_site_aniso_U_22
_atom_site_aniso_U_33
_atom_site_aniso_U_23
_atom_site_aniso_U_13
_atom_site_aniso_U_12
O1 0.0345(8) 0.0354(8) 0.0154(7) -0.0032(5) -0.0022(5) 0.0054(6)
C19 0.0290(10) 0.0285(10) 0.0191(9) -0.0011(7) 0.0008(7) 0.0086(8)
C16 0.0235(9) 0.0295(10) 0.0198(8) -0.0010(7) 0.0009(6) 0.0038(8)
C17 0.0222(9) 0.0187(9) 0.0151(8) 0.0017(6) 0.0011(6) -0.0028(7)
C20 0.0211(9) 0.0180(9) 0.0159(8) 0.0022(6) 0.0014(6) -0.0025(6)
C18 0.0271(10) 0.0297(10) 0.0178(8) 0.0004(7) -0.0038(7) 0.0054(8)
C14 0.0282(9) 0.0220(9) 0.0131(8) -0.0003(6) -0.0004(6) -0.0023(7)
C15 0.0252(9) 0.0320(10) 0.0177(9) 0.0015(7) -0.0036(7) 0.0027(8)
C22 0.0517(15) 0.101(2) 0.0272(12) -0.0264(12) -0.0137(9) 0.0530(15)
C21 0.0545(15) 0.101(2) 0.0214(11) -0.0221(12) -0.0169(9) 0.0517(15)
O3 0.0599(13) 0.0244(10) 0.0141(9) 0.000 -0.0007(8) 0.000
N1 0.0407(10) 0.0281(10) 0.0175(8) 0.0006(6) -0.0011(7) -0.0049(8)
C5 0.0283(10) 0.0302(10) 0.0208(9) -0.0038(7) 0.0051(7) 0.0009(8)
C3 0.0255(10) 0.0272(10) 0.0257(10) -0.0009(7) -0.0026(7) 0.0031(8)
C6 0.0278(10) 0.0275(10) 0.0224(9) -0.0020(7) -0.0022(7) 0.0037(8)
C2 0.0263(10) 0.0307(10) 0.0215(9) -0.0041(7) 0.0048(7) 0.0004(8)
C1 0.0289(9) 0.0223(9) 0.0149(8) -0.0022(7) -0.0016(6) -0.0063(7)
C4 0.0325(10) 0.0221(9) 0.0149(9) -0.0005(7) -0.0030(7) -0.0039(7)

loop_
_atom_type_symbol
_atom_type_description
_atom_type_scat_dispersion_real
_atom_type_scat_dispersion_imag
_atom_type_scat_source
C C 0.0033 0.0016 'International Tables Vol C Tables 4.2.6.8 and 6.1.1.4'
H H 0.0000 0.0000 'International Tables Vol C Tables 4.2.6.8 and 6.1.1.4'
N N 0.0061 0.0033 'International Tables Vol C Tables 4.2.6.8 and 6.1.1.4'
O O 0.0106 0.0060 'International Tables Vol C Tables 4.2.6.8 and 6.1.1.4'

loop_
_geom_angle_atom_site_label_1
_geom_angle_atom_site_label_2
_geom_angle_atom_site_label_3
_geom_angle
_geom_angle_site_symmetry_1
_geom_angle_site_symmetry_3
C14 O1 H1 110.2(15) . .
C14 C19 C18 119.88(16) . .
C14 C19 H19 121.2(12) . .
C18 C19 H19 119.0(12) . .
C15 C16 C17 121.48(16) . .
C15 C16 H16 117.2(12) . .
C17 C16 H16 121.2(12) . .
C18 C17 C16 116.85(15) . .
C18 C17 C20 121.15(14) . .
C16 C17 C20 122.00(15) . .
C21 C20 C22 115.29(18) . .
C21 C20 C17 122.51(15) . .
C22 C20 C17 122.19(16) . .
C19 C18 C17 122.07(16) . .
C19 C18 H18 116.7(13) . .
C17 C18 H18 121.2(13) . .
O1 C14 C15 118.38(15) . .
O1 C14 C19 122.20(15) . .
C15 C14 C19 119.41(15) . .
C14 C15 C16 120.29(16) . .
C14 C15 H15 120.6(12) . .
C16 C15 H15 119.0(13) . .
C20 C22 C21 122.5(2) . 5_655
C20 C22 H22 119(2) . .
C21 C22 H22 119(2) 5_655 .
C20 C21 C22 122.24(19) . 5_655
C20 C21 H21 119(2) . .
C22 C21 H21 118(2) 5_655 .
C4 O3 C4 120.4(2) 3_655 .
C1 N1 H112 111.2(14) . .
C1 N1 H111 111.7(16) . .
H112 N1 H111 110(2) . .
C4 C5 C6 119.32(16) . .
C4 C5 H5 119.4(12) . .
C6 C5 H5 121.3(12) . .
C4 C3 C2 119.70(17) . .
C4 C3 H3 121.0(12) . .
C2 C3 H3 119.3(12) . .
C5 C6 C1 120.59(17) . .
C5 C6 H6 118.6(11) . .
C1 C6 H6 120.8(11) . .
C1 C2 C3 120.50(16) . .
C1 C2 H2 119.2(12) . .
C3 C2 H2 120.3(12) . .
C2 C1 C6 119.21(16) . .
C2 C1 N1 120.72(16) . .
C6 C1 N1 120.02(17) . .
C3 C4 C5 120.66(16) . .
C3 C4 O3 117.06(16) . .
C5 C4 O3 121.80(15) . .

loop_
_geom_bond_atom_site_label_1
_geom_bond_atom_site_label_2
_geom_bond_distance
_geom_bond_site_symmetry_2
O1 C14 1.3745(19) .
O1 H1 0.98(3) .
C19 C14 1.386(2) .
C19 C18 1.388(2) .
C19 H19 0.97(2) .
C16 C15 1.389(2) .
C16 C17 1.401(2) .
C16 H16 1.00(2) .
C17 C18 1.394(2) .
C17 C20 1.488(2) .
C20 C21 1.363(3) .
C20 C22 1.369(3) .
C18 H18 0.96(2) .
C14 C15 1.383(2) .
C15 H15 0.97(2) .
C22 C21 1.389(3) 5_655
C22 H22 0.92(4) .
C21 C22 1.389(3) 5_655
C21 H21 0.97(4) .
O3 C4 1.3899(19) 3_655
O3 C4 1.3899(19) .
N1 C1 1.430(2) .
N1 H112 0.89(3) .
N1 H111 0.93(3) .
C5 C4 1.383(3) .
C5 C6 1.387(2) .
C5 H5 0.97(2) .
C3 C4 1.381(2) .
C3 C2 1.386(2) .
C3 H3 0.96(2) .
C6 C1 1.391(2) .
C6 H6 0.98(2) .
C2 C1 1.384(3) .
C2 H2 0.99(2) .
